data_7107056
loop_
_publ_author_name
'Ying Wei'
'Shaoxia Lin'
'Juan Zhang'
'Zaihai Niu'
'Qiang Fu'
'Fushun Liang'

_publ_section_title
;
 Halonium-initiated electrophilic cascades of 1-alkenoylcyclopropane
 carboxamides: efficient access to dihydrofuropyridinones and
 3(2H)-furanones
;
_journal_name_full Chem.Commun.
_journal_page_first 12394
_journal_paper_doi 10.1039/c1cc15319f
_journal_volume 47
_journal_year 2011
_chemical_formula_sum 'C21 H19 N O2'
_chemical_formula_weight 317.37
_chemical_name_systematic
;
?
;
_space_group_IT_number 33
_symmetry_cell_setting orthorhombic
_symmetry_space_group_name_Hall 'P 2c -2n'
_symmetry_space_group_name_H-M 'P n a 21'
_atom_sites_solution_hydrogens geom
_atom_sites_solution_primary direct
_atom_sites_solution_secondary difmap
_audit_creation_method SHELXL-97
_cell_angle_alpha 90.00
_cell_angle_beta 90.00
_cell_angle_gamma 90.00
_cell_formula_units_Z 4
_cell_length_a 11.2914(17)
_cell_length_b 8.1975(13)
_cell_length_c 18.139(3)
_cell_measurement_reflns_used 8567
_cell_measurement_temperature 293(2)
_cell_measurement_theta_max 25.04
_cell_measurement_theta_min 2.72
_cell_volume 1679.0(5)
_computing_cell_refinement 'Bruker SMART'
_computing_data_collection 'Bruker SMART'
_computing_data_reduction 'Bruker SMART'
_computing_molecular_graphics 'Bruker SHELXTL'
_computing_publication_material 'Bruker SHELXTL'
_computing_structure_refinement 'SHELXL-97 (Sheldrick, 1997)'
_computing_structure_solution 'SHELXS-97 (Sheldrick, 1990)'
_diffrn_ambient_temperature 293(2)
_diffrn_measured_fraction_theta_full 0.999
_diffrn_measured_fraction_theta_max 0.999
_diffrn_measurement_device_type 'Bruker APEX area-detector diffractometer'
_diffrn_measurement_method '\f and \w scan'
_diffrn_radiation_monochromator graphite
_diffrn_radiation_source 'fine-focus sealed tube'
_diffrn_radiation_type MoK\a
_diffrn_radiation_wavelength 0.71073
_diffrn_reflns_av_R_equivalents 0.0546
_diffrn_reflns_av_sigmaI/netI 0.0513
_diffrn_reflns_limit_h_max 13
_diffrn_reflns_limit_h_min -13
_diffrn_reflns_limit_k_max 9
_diffrn_reflns_limit_k_min -9
_diffrn_reflns_limit_l_max 21
_diffrn_reflns_limit_l_min -15
_diffrn_reflns_number 7918
_diffrn_reflns_theta_full 25.00
_diffrn_reflns_theta_max 25.03
_diffrn_reflns_theta_min 2.25
_diffrn_standards_decay_% 0
_diffrn_standards_interval_time 0
_diffrn_standards_number 0
_exptl_absorpt_coefficient_mu 0.081
_exptl_absorpt_correction_T_max 0.9787
_exptl_absorpt_correction_T_min 0.9710
_exptl_absorpt_correction_type multi-scan
_exptl_crystal_colour colorless
_exptl_crystal_density_diffrn 1.256
_exptl_crystal_density_method 'not measured'
_exptl_crystal_description block
_exptl_crystal_F_000 672
_exptl_crystal_size_max 0.37
_exptl_crystal_size_mid 0.32
_exptl_crystal_size_min 0.27
_refine_diff_density_max 0.143
_refine_diff_density_min -0.151
_refine_diff_density_rms 0.033
_refine_ls_abs_structure_details 'Flack H D (1983), Acta Cryst. A39, 876-881'
_refine_ls_abs_structure_Flack -4(2)
_refine_ls_extinction_coef 0.0057(17)
_refine_ls_extinction_expression Fc^*^=kFc[1+0.001xFc^2^\l^3^/sin(2\q)]^-1/4^
_refine_ls_extinction_method SHELXL
_refine_ls_goodness_of_fit_ref 1.043
_refine_ls_hydrogen_treatment constr
_refine_ls_matrix_type full
_refine_ls_number_parameters 218
_refine_ls_number_reflns 2341
_refine_ls_number_restraints 1
_refine_ls_restrained_S_all 1.043
_refine_ls_R_factor_all 0.0761
_refine_ls_R_factor_gt 0.0447
_refine_ls_shift/su_max 0.001
_refine_ls_shift/su_mean 0.000
_refine_ls_structure_factor_coef Fsqd
_refine_ls_weighting_details 'calc w=1/[\s^2^(Fo^2^)+(0.0835P)^2^+0.0000P] where P=(Fo^2^+2Fc^2^)/3'
_refine_ls_weighting_scheme calc
_refine_ls_wR_factor_gt 0.1177
_refine_ls_wR_factor_ref 0.1462
_reflns_number_gt 1654
_reflns_number_total 2341
_reflns_threshold_expression >2sigma(I)
_cod_data_source_file c1cc15319f.txt
_cod_data_source_block 1
_cod_original_cell_volume 1679.0(4)
_cod_original_sg_symbol_H-M Pna2(1)
_cod_database_code 7107056

loop_
_symmetry_equiv_pos_as_xyz
'x, y, z'
'-x, -y, z+1/2'
'-x+1/2, y+1/2, z+1/2'
'x+1/2, -y+1/2, z'

loop_
_atom_site_label
_atom_site_type_symbol
_atom_site_fract_x
_atom_site_fract_y
_atom_site_fract_z
_atom_site_U_iso_or_equiv
_atom_site_adp_type
_atom_site_occupancy
_atom_site_symmetry_multiplicity
_atom_site_calc_flag
_atom_site_refinement_flags
O1 O 0.1739(2) 0.1264(3) 0.47596(17) 0.0525(8) Uani 1 1 d .
O2 O 0.3325(2) -0.0409(4) 0.25187(18) 0.0632(9) Uani 1 1 d .
N1 N 0.3729(3) 0.1663(3) 0.45347(17) 0.0443(8) Uani 1 1 d .
C1 C 0.2617(3) 0.1133(4) 0.4327(2) 0.0446(10) Uani 1 1 d .
C2 C 0.2562(3) 0.0456(4) 0.3615(2) 0.0455(10) Uani 1 1 d .
C3 C 0.1500(4) -0.0245(6) 0.3211(3) 0.0621(12) Uani 1 1 d .
H3A H 0.0860 0.0541 0.3177 0.075 Uiso 1 1 calc R
H3B H 0.1212 -0.1231 0.3445 0.075 Uiso 1 1 calc R
C4 C 0.2035(4) -0.0600(7) 0.2458(3) 0.0695(14) Uani 1 1 d .
H4A H 0.1841 -0.1703 0.2306 0.083 Uiso 1 1 calc R
H4B H 0.1722 0.0151 0.2094 0.083 Uiso 1 1 calc R
C5 C 0.3532(4) 0.0299(5) 0.3184(2) 0.0464(10) Uani 1 1 d .
C6 C 0.4677(3) 0.0778(5) 0.3417(2) 0.0476(10) Uani 1 1 d .
C7 C 0.4699(3) 0.1475(5) 0.4099(2) 0.0447(9) Uani 1 1 d .
H7A H 0.5423 0.1845 0.4277 0.054 Uiso 1 1 calc R
C8 C 0.3843(3) 0.2511(5) 0.5251(2) 0.0501(10) Uani 1 1 d .
H8A H 0.4674 0.2587 0.5381 0.060 Uiso 1 1 calc R
H8B H 0.3448 0.1875 0.5629 0.060 Uiso 1 1 calc R
C9 C 0.3315(3) 0.4206(5) 0.5232(2) 0.0452(10) Uani 1 1 d .
C10 C 0.3951(4) 0.5463(5) 0.4890(3) 0.0538(11) Uani 1 1 d .
H10A H 0.4709 0.5274 0.4710 0.065 Uiso 1 1 calc R
C11 C 0.3440(5) 0.6988(6) 0.4823(3) 0.0676(12) Uani 1 1 d .
H11A H 0.3847 0.7813 0.4579 0.081 Uiso 1 1 calc R
C12 C 0.2358(5) 0.7296(6) 0.5107(3) 0.0712(14) Uani 1 1 d .
H12A H 0.2039 0.8338 0.5068 0.085 Uiso 1 1 calc R
C13 C 0.1715(4) 0.6079(6) 0.5455(3) 0.0638(13) Uani 1 1 d .
H13A H 0.0962 0.6285 0.5640 0.077 Uiso 1 1 calc R
C14 C 0.2226(4) 0.4541(5) 0.5521(3) 0.0571(11) Uani 1 1 d .
H14A H 0.1816 0.3723 0.5768 0.068 Uiso 1 1 calc R
C15 C 0.5771(4) 0.0562(5) 0.2981(2) 0.0472(10) Uani 1 1 d .
C16 C 0.5792(4) 0.0792(5) 0.2222(3) 0.0571(12) Uani 1 1 d .
H16A H 0.5097 0.1079 0.1978 0.069 Uiso 1 1 calc R
C17 C 0.6828(4) 0.0603(5) 0.1820(3) 0.0562(11) Uani 1 1 d .
H17A H 0.6817 0.0788 0.1314 0.067 Uiso 1 1 calc R
C18 C 0.7869(4) 0.0147(6) 0.2152(3) 0.0576(12) Uani 1 1 d .
C19 C 0.7854(4) -0.0059(7) 0.2899(3) 0.0651(13) Uani 1 1 d .
H19A H 0.8554 -0.0332 0.3139 0.078 Uiso 1 1 calc R
C20 C 0.6814(4) 0.0131(6) 0.3317(3) 0.0589(12) Uani 1 1 d .
H20A H 0.6832 -0.0037 0.3824 0.071 Uiso 1 1 calc R
C21 C 0.8965(4) -0.0125(7) 0.1705(3) 0.0776(15) Uani 1 1 d .
H21A H 0.9603 -0.0435 0.2025 0.116 Uiso 1 1 calc R
H21B H 0.9169 0.0862 0.1451 0.116 Uiso 1 1 calc R
H21C H 0.8825 -0.0978 0.1353 0.116 Uiso 1 1 calc R

loop_
_atom_site_aniso_label
_atom_site_aniso_U_11
_atom_site_aniso_U_22
_atom_site_aniso_U_33
_atom_site_aniso_U_23
_atom_site_aniso_U_13
_atom_site_aniso_U_12
O1 0.0447(16) 0.0528(15) 0.0599(19) -0.0037(14) 0.0066(15) 0.0007(12)
O2 0.0493(17) 0.083(2) 0.058(2) -0.0200(17) -0.0046(16) -0.0025(14)
N1 0.048(2) 0.0427(17) 0.0421(19) -0.0024(14) -0.0022(16) 0.0018(14)
C1 0.032(2) 0.041(2) 0.061(3) 0.0037(19) -0.003(2) 0.0007(17)
C2 0.036(2) 0.047(2) 0.054(3) -0.0057(19) -0.001(2) 0.0008(16)
C3 0.034(2) 0.076(3) 0.076(3) -0.016(3) -0.011(2) -0.006(2)
C4 0.045(3) 0.091(4) 0.073(4) -0.017(3) -0.010(2) -0.001(2)
C5 0.046(2) 0.050(2) 0.043(2) -0.0040(19) -0.004(2) 0.0042(18)
C6 0.046(2) 0.048(2) 0.049(3) -0.0014(18) -0.006(2) 0.0023(17)
C7 0.037(2) 0.049(2) 0.049(2) -0.0013(18) 0.001(2) -0.0001(16)
C8 0.053(2) 0.053(2) 0.044(2) 0.000(2) -0.005(2) 0.0021(19)
C9 0.050(2) 0.050(2) 0.035(2) -0.0016(18) -0.0051(19) 0.0022(18)
C10 0.052(3) 0.056(3) 0.054(3) -0.003(2) 0.000(2) -0.003(2)
C11 0.091(4) 0.052(3) 0.059(3) 0.002(2) 0.001(3) -0.006(3)
C12 0.104(4) 0.052(3) 0.057(3) -0.005(2) -0.004(3) 0.006(3)
C13 0.058(3) 0.070(3) 0.063(3) -0.012(2) 0.008(2) 0.013(2)
C14 0.072(3) 0.050(3) 0.049(3) -0.002(2) 0.012(2) 0.001(2)
C15 0.047(3) 0.054(2) 0.041(3) -0.0008(18) 0.0007(19) -0.0025(18)
C16 0.048(3) 0.066(3) 0.058(3) 0.005(2) -0.003(2) 0.003(2)
C17 0.053(3) 0.073(3) 0.042(2) 0.003(2) -0.002(2) -0.004(2)
C18 0.053(3) 0.068(3) 0.052(3) -0.005(2) 0.009(2) -0.004(2)
C19 0.035(2) 0.097(4) 0.063(3) -0.003(3) -0.002(2) 0.011(2)
C20 0.049(3) 0.084(3) 0.044(3) 0.000(2) -0.003(2) 0.004(2)
C21 0.047(3) 0.117(4) 0.069(4) -0.012(3) 0.012(3) -0.005(3)

loop_
_atom_type_symbol
_atom_type_description
_atom_type_scat_dispersion_real
_atom_type_scat_dispersion_imag
_atom_type_scat_source
C C 0.0033 0.0016 'International Tables Vol C Tables 4.2.6.8 and 6.1.1.4'
H H 0.0000 0.0000 'International Tables Vol C Tables 4.2.6.8 and 6.1.1.4'
N N 0.0061 0.0033 'International Tables Vol C Tables 4.2.6.8 and 6.1.1.4'
O O 0.0106 0.0060 'International Tables Vol C Tables 4.2.6.8 and 6.1.1.4'

loop_
_geom_angle_atom_site_label_1
_geom_angle_atom_site_label_2
_geom_angle_atom_site_label_3
_geom_angle
C5 O2 C4 106.4(3)
C7 N1 C1 122.5(3)
C7 N1 C8 119.6(3)
C1 N1 C8 117.8(3)
O1 C1 N1 120.9(4)
O1 C1 C2 124.6(3)
N1 C1 C2 114.5(3)
C5 C2 C1 122.2(4)
C5 C2 C3 108.9(4)
C1 C2 C3 128.9(4)
C2 C3 C4 101.1(3)
C2 C3 H3A 111.6
C4 C3 H3A 111.6
C2 C3 H3B 111.6
C4 C3 H3B 111.6
H3A C3 H3B 109.4
O2 C4 C3 107.9(4)
O2 C4 H4A 110.1
C3 C4 H4A 110.1
O2 C4 H4B 110.1
C3 C4 H4B 110.1
H4A C4 H4B 108.4
C2 C5 O2 114.6(4)
C2 C5 C6 122.7(4)
O2 C5 C6 122.7(4)
C7 C6 C5 113.8(4)
C7 C6 C15 121.4(3)
C5 C6 C15 124.8(4)
N1 C7 C6 124.1(3)
N1 C7 H7A 117.9
C6 C7 H7A 117.9
N1 C8 C9 112.3(3)
N1 C8 H8A 109.2
C9 C8 H8A 109.2
N1 C8 H8B 109.2
C9 C8 H8B 109.2
H8A C8 H8B 107.9
C14 C9 C10 118.9(4)
C14 C9 C8 122.2(4)
C10 C9 C8 118.9(4)
C11 C10 C9 119.4(4)
C11 C10 H10A 120.3
C9 C10 H10A 120.3
C12 C11 C10 120.9(5)
C12 C11 H11A 119.6
C10 C11 H11A 119.6
C11 C12 C13 120.9(5)
C11 C12 H12A 119.5
C13 C12 H12A 119.5
C12 C13 C14 118.2(4)
C12 C13 H13A 120.9
C14 C13 H13A 120.9
C9 C14 C13 121.6(4)
C9 C14 H14A 119.2
C13 C14 H14A 119.2
C20 C15 C16 117.4(4)
C20 C15 C6 120.7(4)
C16 C15 C6 121.9(4)
C17 C16 C15 121.3(4)
C17 C16 H16A 119.3
C15 C16 H16A 119.3
C18 C17 C16 121.5(5)
C18 C17 H17A 119.3
C16 C17 H17A 119.3
C19 C18 C17 117.3(4)
C19 C18 C21 121.9(5)
C17 C18 C21 120.7(4)
C18 C19 C20 122.1(5)
C18 C19 H19A 119.0
C20 C19 H19A 119.0
C15 C20 C19 120.4(4)
C15 C20 H20A 119.8
C19 C20 H20A 119.8
C18 C21 H21A 109.5
C18 C21 H21B 109.5
H21A C21 H21B 109.5
C18 C21 H21C 109.5
H21A C21 H21C 109.5
H21B C21 H21C 109.5

loop_
_geom_bond_atom_site_label_1
_geom_bond_atom_site_label_2
_geom_bond_distance
O1 C1 1.269(5)
O2 C5 1.359(5)
O2 C4 1.469(5)
N1 C7 1.359(5)
N1 C1 1.382(5)
N1 C8 1.479(5)
C1 C2 1.405(6)
C2 C5 1.352(6)
C2 C3 1.519(5)
C3 C4 1.521(7)
C3 H3A 0.9700
C3 H3B 0.9700
C4 H4A 0.9700
C4 H4B 0.9700
C5 C6 1.416(5)
C6 C7 1.362(6)
C6 C15 1.477(5)
C7 H7A 0.9300
C8 C9 1.512(5)
C8 H8A 0.9700
C8 H8B 0.9700
C9 C14 1.364(6)
C9 C10 1.401(6)
C10 C11 1.382(6)
C10 H10A 0.9300
C11 C12 1.349(7)
C11 H11A 0.9300
C12 C13 1.386(7)
C12 H12A 0.9300
C13 C14 1.392(6)
C13 H13A 0.9300
C14 H14A 0.9300
C15 C20 1.372(6)
C15 C16 1.391(6)
C16 C17 1.387(6)
C16 H16A 0.9300
C17 C18 1.373(6)
C17 H17A 0.9300
C18 C19 1.366(6)
C18 C21 1.496(6)
C19 C20 1.407(6)
C19 H19A 0.9300
C20 H20A 0.9300
C21 H21A 0.9600
C21 H21B 0.9600
C21 H21C 0.9600
